data_7716689
loop_
_publ_author_name
'Deng, Qing-Song'
'Zhang, Yu-Shuang'
'Wang, Ye-Xin'
'Xie, Yi'
'Fu, Peng-Xiang'
'Gao, Song'
'Liu, Zheng'
'Jiang, Shang-Da'

_publ_section_title
;
 Orthogonal magnetic orbitals in high spin Cu-VO units: structure,
 magnetism and EPR study of anisotropic heterometallic complexes.
;
_journal_issue 31
_journal_name_full 'Dalton transactions (Cambridge, England : 2003)'
_journal_page_first 13207
_journal_page_last 13215
_journal_paper_doi 10.1039/d4dt01346h
_journal_volume 53
_journal_year 2024
_chemical_formula_moiety 'C44 H40 Cu2 N4 O10 V2'
_chemical_formula_sum 'C44 H40 Cu2 N4 O10 V2'
_chemical_formula_weight 1013.76
_space_group_crystal_system triclinic
_space_group_IT_number 2
_space_group_name_Hall '-P 1'
_space_group_name_H-M_alt 'P -1'
_atom_sites_solution_hydrogens geom
_atom_sites_solution_primary dual
_audit_creation_date 2024-05-14
_audit_creation_method
;
Olex2 1.5
(compiled 2024.02.16 svn.r378c4104 for OlexSys, GUI svn.r6928)
;
_audit_update_record
;
2024-06-18 deposited with the CCDC.	2024-07-19 downloaded from the CCDC.
;
_cell_angle_alpha 86.312(2)
_cell_angle_beta 80.4060(10)
_cell_angle_gamma 72.478(2)
_cell_formula_units_Z 2
_cell_length_a 9.0873(2)
_cell_length_b 13.3569(3)
_cell_length_c 17.7604(3)
_cell_measurement_reflns_used 19126
_cell_measurement_temperature 149.99(10)
_cell_measurement_theta_max 30.9940
_cell_measurement_theta_min 2.3620
_cell_volume 2026.72(8)
_computing_cell_refinement 'CrysAlisPro 1.171.42.30a (Rigaku OD, 2021)'
_computing_data_collection 'CrysAlisPro 1.171.42.30a (Rigaku OD, 2021)'
_computing_data_reduction 'CrysAlisPro 1.171.42.30a (Rigaku OD, 2021)'
_computing_molecular_graphics 'Olex2 1.5 (Dolomanov et al., 2009)'
_computing_publication_material 'Olex2 1.5 (Dolomanov et al., 2009)'
_computing_structure_refinement 'SHELXL 2018/3 (Sheldrick, 2015)'
_computing_structure_solution 'SHELXT 2018/2 (Sheldrick, 2018)'
_diffrn_ambient_environment N~2~
_diffrn_ambient_temperature 149.99(10)
_diffrn_detector 'Hybrid Pixel Array Detector'
_diffrn_detector_area_resol_mean 10.0000
_diffrn_detector_type HyPix
_diffrn_measured_fraction_theta_full 0.981
_diffrn_measured_fraction_theta_max 0.981
_diffrn_measurement_details
;
List of Runs (angles in degrees, time in seconds):

  # Type    Start    End  Width  t~exp~   \w     \q     \k     \f   Frames
#--------------------------------------------------------------------------
  1  \w    -18.00  35.00   0.50    0.54    --    4.00 -99.00  90.00  106
  2  \w    -18.00  35.00   0.50    0.54    --    4.00 -99.00  60.00  106
  3  \w    -67.00  18.00   0.50    0.54    --    4.00 -57.00 -90.00  170
  4  \w    -18.00  35.00   0.50    0.54    --    4.00 -99.00-150.00  106
  5  \w    -18.00  19.00   0.50    0.54    --    4.00 -99.00-180.00   74
  6  \w    -67.00  18.00   0.50    0.54    --    4.00 -57.00 -30.00  170
  7  \w     -7.00  76.00   0.50    0.54    --    4.00  38.00 150.00  166
  8  \w     -7.00  76.00   0.50    0.54    --    4.00  38.00  30.00  166
  9  \w    -10.00  76.00   0.50    0.54    --    4.00  57.00-120.00  172
;
_diffrn_measurement_device 'four-circle diffractometer'
_diffrn_measurement_device_type 'XtaLAB Synergy R, DW system, HyPix'
_diffrn_measurement_method '\w scans'
_diffrn_orient_matrix_type 'CrysAlisPro convention (1999,Acta A55,543-557)'
_diffrn_orient_matrix_UB_11 0.0155634000
_diffrn_orient_matrix_UB_12 0.0154281000
_diffrn_orient_matrix_UB_13 -0.0387561000
_diffrn_orient_matrix_UB_21 0.0269910000
_diffrn_orient_matrix_UB_22 -0.0534745000
_diffrn_orient_matrix_UB_23 -0.0107345000
_diffrn_orient_matrix_UB_31 -0.0767686000
_diffrn_orient_matrix_UB_32 0.0020628000
_diffrn_orient_matrix_UB_33 -0.0048641000
_diffrn_radiation_monochromator mirror
_diffrn_radiation_probe x-ray
_diffrn_radiation_type 'Mo K\a'
_diffrn_radiation_wavelength 0.71073
_diffrn_reflns_av_R_equivalents 0.1223
_diffrn_reflns_av_unetI/netI 0.0779
_diffrn_reflns_Laue_measured_fraction_full 0.981
_diffrn_reflns_Laue_measured_fraction_max 0.981
_diffrn_reflns_limit_h_max 11
_diffrn_reflns_limit_h_min -10
_diffrn_reflns_limit_k_max 16
_diffrn_reflns_limit_k_min -16
_diffrn_reflns_limit_l_max 21
_diffrn_reflns_limit_l_min -21
_diffrn_reflns_number 38210
_diffrn_reflns_point_group_measured_fraction_full 0.981
_diffrn_reflns_point_group_measured_fraction_max 0.981
_diffrn_reflns_theta_full 25.242
_diffrn_reflns_theta_max 25.500
_diffrn_reflns_theta_min 1.991
_diffrn_source 'Rotating-anode X-ray tube'
_diffrn_source_type 'Rigaku (Mo) X-ray Source'
_exptl_absorpt_coefficient_mu 1.549
_exptl_absorpt_correction_T_max 1.00000
_exptl_absorpt_correction_T_min 0.64791
_exptl_absorpt_correction_type multi-scan
_exptl_absorpt_process_details
;
CrysAlisPro 1.171.42.30a (Rigaku Oxford Diffraction, 2021)
Empirical absorption correction using spherical harmonics,
implemented in SCALE3 ABSPACK scaling algorithm.
;
_exptl_crystal_colour 'clear greenish'
_exptl_crystal_colour_lustre clear
_exptl_crystal_colour_modifier greenish
_exptl_crystal_density_diffrn 1.661
_exptl_crystal_description block
_exptl_crystal_F_000 1032
_refine_diff_density_max 1.956
_refine_diff_density_min -1.440
_refine_diff_density_rms 0.182
_refine_ls_extinction_method none
_refine_ls_goodness_of_fit_ref 1.076
_refine_ls_hydrogen_treatment constr
_refine_ls_matrix_type full
_refine_ls_number_parameters 564
_refine_ls_number_reflns 7386
_refine_ls_number_restraints 0
_refine_ls_restrained_S_all 1.076
_refine_ls_R_factor_all 0.0890
_refine_ls_R_factor_gt 0.0677
_refine_ls_shift/su_max 0.000
_refine_ls_shift/su_mean 0.000
_refine_ls_structure_factor_coef Fsqd
_refine_ls_weighting_details 'w=1/[\s^2^(Fo^2^)+(0.0637P)^2^+16.0600P] where P=(Fo^2^+2Fc^2^)/3'
_refine_ls_weighting_scheme calc
_refine_ls_wR_factor_gt 0.1548
_refine_ls_wR_factor_ref 0.1742
_reflns_Friedel_coverage 0.000
_reflns_number_gt 6346
_reflns_number_total 7386
_reflns_threshold_expression 'I > 2\s(I)'
_twin_special_details
;
Component 2 rotated by 179.9955\% 
around [0.00 1.00 0.00] (reciprocal) or [-0.40 0.92 -0.01] (direct)
;
_cod_data_source_file d4dt01346h2.cif
_cod_data_source_block cuv_twin1_hklf4
_cod_depositor_comments 'Adding full bibliography for 7716686--7716689.cif.'
_cod_database_code 7716689
_shelx_shelxl_version_number 2018/3
_chemical_oxdiff_formula 'C44 H40 O7 N4 Cu2 V2'
_shelx_space_group_comment
;
The symmetry employed for this shelxl refinement is uniquely defined
by the following loop, which should always be used as a source of
symmetry information in preference to the above space-group names.
They are only intended as comments.
;
_olex2_refinement_description
;
1. Twinned data refinement
 Scales: 0.9960(5)
 0.0040(5)
2. Fixed Uiso
 At 1.2 times of:
  All C(H) groups, All C(H,H) groups
 At 1.5 times of:
  All C(H,H,H) groups
3.a Secondary CH2 refined with riding coordinates:
 C00J(H00A,H00B), C00L(H00C,H00D), C01E(H01I,H01J), C01F(H01K,H01L)
3.b Aromatic/amide H refined with riding coordinates:
 C00N(H00N), C00P(H00P), C00Q(H00Q), C013(H013), C014(H014), C015(H015),
 C016(H016), C018(H018), C019(H019), C01B(H01D), C01C(H01E), C01H(H01P),
 C01I(H01Q), C01J(H01R), C01K(H01S), C01L(H01T), C01M(H01U), C01N(H01V),
 C01O(H01W), C01Q(H01Z)
3.c Idealised Me refined as rotating group:
 C01A(H01A,H01B,H01C), C01D(H01F,H01G,H01H), C01G(H01M,H01N,H01O), C01P(H01X,
 H01Y,H)
;
_olex2_submission_special_instructions 'No special instructions were received'
_oxdiff_exptl_absorpt_empirical_details
;
Empirical correction (ABSPACK) includes:
- Absorption correction using spherical harmonics
- Frame scaling
;
_oxdiff_exptl_absorpt_empirical_full_max 2.075
_oxdiff_exptl_absorpt_empirical_full_min 0.651
_oxdiff_twin_integration_method simultaneous
_oxdiff_twin_items 2

loop_
_space_group_symop_operation_xyz
'x, y, z'
'-x, -y, -z'

loop_
_atom_site_label
_atom_site_type_symbol
_atom_site_fract_x
_atom_site_fract_y
_atom_site_fract_z
_atom_site_U_iso_or_equiv
_atom_site_adp_type
_atom_site_occupancy
_atom_site_site_symmetry_order
_atom_site_calc_flag
_atom_site_refinement_flags_posn
_atom_site_refinement_flags_adp
_atom_site_refinement_flags_occupancy
_atom_site_disorder_assembly
_atom_site_disorder_group
Cu1 Cu 0.24505(8) 0.37746(5) 0.71505(4) 0.01699(18) Uani 1 1 d . . . . .
Cu2 Cu 0.79100(8) 0.40519(5) 0.80797(4) 0.01903(19) Uani 1 1 d . . . . .
V2 V 0.68896(10) 0.37021(7) 0.65828(5) 0.0157(2) Uani 1 1 d . . . . .
V1 V 0.38976(10) 0.35464(7) 0.86037(5) 0.0149(2) Uani 1 1 d . . . . .
O6 O 0.5160(4) 0.4471(3) 0.8654(2) 0.0154(7) Uani 1 1 d . . . . .
O5 O 0.2689(4) 0.4655(3) 0.7919(2) 0.0160(7) Uani 1 1 d . . . . .
O1 O 0.7098(4) 0.4845(3) 0.7214(2) 0.0191(8) Uani 1 1 d . . . . .
O2 O 0.7973(4) 0.2935(3) 0.7432(2) 0.0195(8) Uani 1 1 d . . . . .
O4 O 0.3242(4) 0.2703(3) 0.7893(2) 0.0191(8) Uani 1 1 d . . . . .
O10 O 0.8131(4) 0.2530(3) 0.5969(2) 0.0205(8) Uani 1 1 d . . . . .
O3 O 0.5700(4) 0.2380(3) 0.8649(2) 0.0196(8) Uani 1 1 d . . . . .
O7 O 0.7067(4) 0.4649(3) 0.5742(2) 0.0202(8) Uani 1 1 d . . . . .
O9 O 0.5119(5) 0.3638(3) 0.6740(2) 0.0228(9) Uani 1 1 d . . . . .
N1 N 0.8380(5) 0.5184(4) 0.8493(3) 0.0187(10) Uani 1 1 d . . . . .
N4 N 0.1542(5) 0.4895(4) 0.6495(3) 0.0198(10) Uani 1 1 d . . . . .
O8 O 0.2798(4) 0.3569(3) 0.9412(2) 0.0218(8) Uani 1 1 d . . . . .
N2 N 0.9017(5) 0.3169(4) 0.8809(3) 0.0202(10) Uani 1 1 d . . . . .
N3 N 0.2102(5) 0.2850(4) 0.6471(3) 0.0230(10) Uani 1 1 d . . . . .
C00J C 0.1300(7) 0.3387(5) 0.5837(3) 0.0242(12) Uani 1 1 d . . . . .
H00A H 0.037487 0.314747 0.582277 0.029 Uiso 1 1 calc R U . . .
H00B H 0.201312 0.319632 0.534778 0.029 Uiso 1 1 calc R U . . .
C00K C 0.3314(6) 0.6121(4) 0.8332(3) 0.0180(11) Uani 1 1 d . . . . .
C00L C 0.9055(7) 0.3782(5) 0.9451(3) 0.0201(11) Uani 1 1 d . . . . .
H00C H 0.995326 0.340890 0.971227 0.024 Uiso 1 1 calc R U . . .
H00D H 0.808530 0.387571 0.982392 0.024 Uiso 1 1 calc R U . . .
C00M C 0.4449(6) 0.5507(4) 0.8767(3) 0.0171(11) Uani 1 1 d . . . . .
C00N C 0.3151(7) 0.7676(5) 0.9024(3) 0.0241(12) Uani 1 1 d . . . . .
H00N H 0.272215 0.840955 0.910763 0.029 Uiso 1 1 calc R U . . .
C00O C 0.6271(6) 0.5670(4) 0.5783(3) 0.0193(11) Uani 1 1 d . . . . .
C00P C 0.7461(7) 0.6453(5) 0.7523(3) 0.0210(11) Uani 1 1 d . . . . .
H00P H 0.731249 0.716713 0.737202 0.025 Uiso 1 1 calc R U . . .
C00Q C 0.2304(7) 0.6171(5) 0.7106(3) 0.0219(12) Uani 1 1 d . . . . .
H00Q H 0.246553 0.684317 0.703087 0.026 Uiso 1 1 calc R U . . .
C00R C 0.2756(6) 0.5636(4) 0.7748(3) 0.0163(11) Uani 1 1 d . . . . .
C00S C 0.9683(6) 0.2161(5) 0.8741(3) 0.0212(12) Uani 1 1 d . . . . .
C00T C 0.6202(6) 0.6313(5) 0.6402(3) 0.0202(11) Uani 1 1 d . . . . .
C00U C 0.8702(6) 0.1924(4) 0.7535(3) 0.0208(11) Uani 1 1 d . . . . .
C00V C 0.1608(6) 0.5850(5) 0.6522(3) 0.0194(11) Uani 1 1 d . . . . .
C00W C 0.4747(6) 0.1006(5) 0.8261(3) 0.0206(11) Uani 1 1 d . . . . .
C00X C 0.3825(6) 0.1693(4) 0.7720(3) 0.0209(12) Uani 1 1 d . . . . .
C00Y C 0.5644(6) 0.1387(4) 0.8695(3) 0.0188(11) Uani 1 1 d . . . . .
C00Z C 0.8184(6) 0.6120(5) 0.8198(3) 0.0196(11) Uani 1 1 d . . . . .
C010 C 0.8557(7) 0.1194(5) 0.6980(3) 0.0231(12) Uani 1 1 d . . . . .
C011 C 0.8319(7) 0.1530(5) 0.6227(3) 0.0225(12) Uani 1 1 d . . . . .
C012 C 0.2722(7) 0.1841(5) 0.6486(3) 0.0238(12) Uani 1 1 d . . . . .
C013 C 0.6562(7) 0.0683(5) 0.9174(3) 0.0252(12) Uani 1 1 d . . . . .
H013 H 0.717914 0.092697 0.945835 0.030 Uiso 1 1 calc R U . . .
C014 C 0.4896(6) 0.6008(4) 0.9326(3) 0.0177(11) Uani 1 1 d . . . . .
H014 H 0.565869 0.560850 0.962072 0.021 Uiso 1 1 calc R U . . .
C015 C 0.3609(7) 0.1295(5) 0.7067(3) 0.0264(13) Uani 1 1 d . . . . .
H015 H 0.410753 0.056688 0.698878 0.032 Uiso 1 1 calc R U . . .
C016 C 0.9549(7) 0.1579(5) 0.8124(3) 0.0252(13) Uani 1 1 d . . . . .
H016 H 1.012199 0.085553 0.811956 0.030 Uiso 1 1 calc R U . . .
C017 C 0.6962(6) 0.5861(4) 0.7073(3) 0.0192(11) Uani 1 1 d . . . . .
C018 C 0.4244(7) 0.7073(4) 0.9453(3) 0.0214(12) Uani 1 1 d . . . . .
H018 H 0.455113 0.739174 0.983902 0.026 Uiso 1 1 calc R U . . .
C019 C 0.4793(7) -0.0057(5) 0.8350(4) 0.0276(13) Uani 1 1 d . . . . .
H019 H 0.418514 -0.031692 0.807013 0.033 Uiso 1 1 calc R U . . .
C01A C 1.0636(8) 0.1546(5) 0.9340(4) 0.0316(14) Uani 1 1 d . . . . .
H01A H 1.151522 0.181957 0.936046 0.047 Uiso 1 1 calc R U . . .
H01B H 1.103239 0.080281 0.920466 0.047 Uiso 1 1 calc R U . . .
H01C H 0.997165 0.162114 0.984061 0.047 Uiso 1 1 calc R U . . .
C01B C 0.5388(7) 0.7384(5) 0.6373(4) 0.0272(13) Uani 1 1 d . . . . .
H01D H 0.533716 0.781983 0.678484 0.033 Uiso 1 1 calc R U . . .
C01C C 0.2686(7) 0.7203(5) 0.8471(3) 0.0223(12) Uani 1 1 d . . . . .
H01E H 0.192739 0.761851 0.817905 0.027 Uiso 1 1 calc R U . . .
C01D C 0.8714(7) 0.6907(5) 0.8564(3) 0.0258(13) Uani 1 1 d . . . . .
H01F H 0.812499 0.705481 0.908002 0.039 Uiso 1 1 calc R U . . .
H01G H 0.853249 0.755707 0.825820 0.039 Uiso 1 1 calc R U . . .
H01H H 0.983106 0.662154 0.859423 0.039 Uiso 1 1 calc R U . . .
C01E C 0.0785(7) 0.4576(5) 0.5922(3) 0.0236(12) Uani 1 1 d . . . . .
H01I H 0.104993 0.490765 0.542318 0.028 Uiso 1 1 calc R U . . .
H01J H -0.036256 0.482723 0.607311 0.028 Uiso 1 1 calc R U . . .
C01F C 0.9206(7) 0.4854(5) 0.9154(3) 0.0217(12) Uani 1 1 d . . . . .
H01K H 0.875521 0.537842 0.956315 0.026 Uiso 1 1 calc R U . . .
H01L H 1.032317 0.480845 0.900254 0.026 Uiso 1 1 calc R U . . .
C01G C 0.0968(7) 0.6667(5) 0.5947(3) 0.0276(13) Uani 1 1 d . . . . .
H01M H 0.152903 0.644926 0.543540 0.041 Uiso 1 1 calc R U . . .
H01N H 0.110005 0.733798 0.606571 0.041 Uiso 1 1 calc R U . . .
H01O H -0.014544 0.674730 0.596348 0.041 Uiso 1 1 calc R U . . .
C01H C 0.4716(7) 0.7201(5) 0.5147(4) 0.0298(14) Uani 1 1 d . . . . .
H01P H 0.420972 0.749996 0.472408 0.036 Uiso 1 1 calc R U . . .
C01I C 0.5688(8) -0.0731(5) 0.8829(4) 0.0317(14) Uani 1 1 d . . . . .
H01Q H 0.569513 -0.144442 0.887952 0.038 Uiso 1 1 calc R U . . .
C01J C 0.4658(8) 0.7817(5) 0.5753(4) 0.0333(15) Uani 1 1 d . . . . .
H01R H 0.411195 0.854484 0.574485 0.040 Uiso 1 1 calc R U . . .
C01K C 0.5528(7) 0.6136(5) 0.5166(3) 0.0235(12) Uani 1 1 d . . . . .
H01S H 0.557746 0.571426 0.474682 0.028 Uiso 1 1 calc R U . . .
C01L C 0.8312(8) 0.0783(5) 0.5707(4) 0.0312(14) Uani 1 1 d . . . . .
H01T H 0.819586 0.099217 0.519335 0.037 Uiso 1 1 calc R U . . .
C01M C 0.8678(8) 0.0152(5) 0.7192(4) 0.0326(15) Uani 1 1 d . . . . .
H01U H 0.879862 -0.006916 0.770314 0.039 Uiso 1 1 calc R U . . .
C01N C 0.6589(8) -0.0354(5) 0.9241(4) 0.0303(14) Uani 1 1 d . . . . .
H01V H 0.722226 -0.081560 0.956885 0.036 Uiso 1 1 calc R U . . .
C01O C 0.8627(9) -0.0567(5) 0.6679(4) 0.0406(17) Uani 1 1 d . . . . .
H01W H 0.869743 -0.127004 0.683849 0.049 Uiso 1 1 calc R U . . .
C01P C 0.2578(9) 0.1171(6) 0.5861(4) 0.0365(16) Uani 1 1 d . . . . .
H01X H 0.147152 0.127249 0.584068 0.055 Uiso 1 1 calc R U . . .
H01Y H 0.308790 0.042969 0.597001 0.055 Uiso 1 1 calc R U . . .
H H 0.308211 0.137602 0.536910 0.055 Uiso 1 1 calc R U . . .
C01Q C 0.8471(9) -0.0253(5) 0.5928(4) 0.0392(17) Uani 1 1 d . . . . .
H01Z H 0.847442 -0.074806 0.556715 0.047 Uiso 1 1 calc R U . . .

loop_
_atom_site_aniso_label
_atom_site_aniso_U_11
_atom_site_aniso_U_22
_atom_site_aniso_U_33
_atom_site_aniso_U_23
_atom_site_aniso_U_13
_atom_site_aniso_U_12
Cu1 0.0194(4) 0.0201(4) 0.0140(3) -0.0015(2) -0.0062(3) -0.0074(3)
Cu2 0.0233(4) 0.0205(4) 0.0160(3) 0.0000(3) -0.0084(3) -0.0077(3)
V2 0.0166(5) 0.0198(5) 0.0125(4) 0.0000(3) -0.0044(3) -0.0069(4)
V1 0.0156(5) 0.0181(5) 0.0129(4) -0.0020(3) -0.0038(3) -0.0065(3)
O6 0.0152(19) 0.0145(18) 0.0196(19) 0.0017(14) -0.0081(14) -0.0064(14)
O5 0.0162(19) 0.0194(19) 0.0153(18) -0.0002(14) -0.0046(14) -0.0084(15)
O1 0.024(2) 0.023(2) 0.0143(18) -0.0001(15) -0.0063(15) -0.0106(16)
O2 0.024(2) 0.022(2) 0.0156(18) -0.0024(15) -0.0069(15) -0.0091(16)
O4 0.023(2) 0.021(2) 0.0159(18) -0.0003(15) -0.0059(15) -0.0075(16)
O10 0.021(2) 0.024(2) 0.0161(18) -0.0032(15) -0.0019(15) -0.0067(16)
O3 0.018(2) 0.0184(19) 0.024(2) -0.0004(15) -0.0062(15) -0.0055(15)
O7 0.025(2) 0.024(2) 0.0150(18) 0.0000(15) -0.0061(15) -0.0092(16)
O9 0.030(2) 0.023(2) 0.0179(19) 0.0054(16) -0.0119(16) -0.0083(17)
N1 0.016(2) 0.027(3) 0.015(2) -0.0043(19) -0.0013(18) -0.0091(19)
N4 0.016(2) 0.029(3) 0.015(2) -0.0006(19) -0.0052(18) -0.0055(19)
O8 0.022(2) 0.030(2) 0.0142(19) -0.0002(16) -0.0031(15) -0.0086(17)
N2 0.020(2) 0.028(3) 0.015(2) -0.0008(19) -0.0058(18) -0.008(2)
N3 0.019(2) 0.034(3) 0.019(2) -0.006(2) -0.0047(19) -0.011(2)
C00J 0.028(3) 0.032(3) 0.018(3) 0.001(2) -0.010(2) -0.013(3)
C00K 0.022(3) 0.020(3) 0.014(2) 0.001(2) -0.004(2) -0.008(2)
C00L 0.019(3) 0.028(3) 0.017(3) 0.002(2) -0.006(2) -0.011(2)
C00M 0.015(3) 0.022(3) 0.016(3) -0.001(2) 0.000(2) -0.008(2)
C00N 0.027(3) 0.018(3) 0.027(3) -0.002(2) -0.005(2) -0.007(2)
C00O 0.019(3) 0.022(3) 0.020(3) -0.001(2) -0.002(2) -0.012(2)
C00P 0.023(3) 0.021(3) 0.022(3) -0.003(2) -0.005(2) -0.008(2)
C00Q 0.025(3) 0.020(3) 0.022(3) 0.000(2) -0.006(2) -0.006(2)
C00R 0.012(3) 0.022(3) 0.016(3) 0.001(2) -0.001(2) -0.008(2)
C00S 0.016(3) 0.026(3) 0.021(3) 0.006(2) -0.004(2) -0.005(2)
C00T 0.016(3) 0.026(3) 0.020(3) 0.000(2) -0.001(2) -0.008(2)
C00U 0.020(3) 0.021(3) 0.021(3) -0.002(2) 0.000(2) -0.006(2)
C00V 0.016(3) 0.026(3) 0.014(3) 0.001(2) 0.000(2) -0.003(2)
C00W 0.020(3) 0.023(3) 0.020(3) -0.001(2) -0.002(2) -0.009(2)
C00X 0.018(3) 0.020(3) 0.028(3) -0.005(2) -0.002(2) -0.010(2)
C00Y 0.019(3) 0.019(3) 0.019(3) 0.000(2) 0.000(2) -0.008(2)
C00Z 0.018(3) 0.027(3) 0.016(3) -0.005(2) -0.001(2) -0.009(2)
C010 0.021(3) 0.028(3) 0.019(3) -0.007(2) -0.001(2) -0.005(2)
C011 0.020(3) 0.022(3) 0.024(3) -0.004(2) -0.001(2) -0.004(2)
C012 0.027(3) 0.026(3) 0.023(3) -0.009(2) -0.003(2) -0.014(2)
C013 0.025(3) 0.026(3) 0.025(3) -0.002(2) -0.007(2) -0.006(2)
C014 0.016(3) 0.025(3) 0.014(2) 0.000(2) -0.004(2) -0.009(2)
C015 0.035(4) 0.020(3) 0.027(3) -0.007(2) -0.008(3) -0.010(2)
C016 0.027(3) 0.024(3) 0.022(3) 0.001(2) -0.008(2) 0.000(2)
C017 0.019(3) 0.020(3) 0.020(3) -0.003(2) -0.001(2) -0.009(2)
C018 0.027(3) 0.020(3) 0.021(3) -0.004(2) -0.003(2) -0.012(2)
C019 0.029(3) 0.024(3) 0.034(3) -0.002(3) -0.007(3) -0.012(2)
C01A 0.034(4) 0.029(3) 0.029(3) 0.003(3) -0.018(3) 0.001(3)
C01B 0.032(3) 0.021(3) 0.029(3) -0.003(2) -0.009(3) -0.005(2)
C01C 0.026(3) 0.020(3) 0.022(3) 0.001(2) -0.008(2) -0.008(2)
C01D 0.030(3) 0.026(3) 0.025(3) -0.006(2) -0.008(2) -0.011(2)
C01E 0.018(3) 0.038(3) 0.019(3) 0.000(2) -0.009(2) -0.012(2)
C01F 0.016(3) 0.032(3) 0.021(3) -0.002(2) -0.006(2) -0.009(2)
C01G 0.031(3) 0.029(3) 0.021(3) 0.001(2) -0.008(2) -0.004(3)
C01H 0.031(3) 0.034(4) 0.028(3) 0.007(3) -0.017(3) -0.011(3)
C01I 0.032(4) 0.022(3) 0.040(4) 0.000(3) -0.003(3) -0.009(3)
C01J 0.036(4) 0.025(3) 0.039(4) 0.004(3) -0.017(3) -0.004(3)
C01K 0.023(3) 0.035(3) 0.019(3) 0.004(2) -0.009(2) -0.016(3)
C01L 0.039(4) 0.033(4) 0.021(3) -0.006(3) -0.011(3) -0.006(3)
C01M 0.044(4) 0.027(3) 0.024(3) -0.005(3) -0.006(3) -0.005(3)
C01N 0.033(4) 0.027(3) 0.031(3) 0.005(3) -0.011(3) -0.006(3)
C01O 0.061(5) 0.020(3) 0.040(4) -0.002(3) -0.008(3) -0.010(3)
C01P 0.053(4) 0.035(4) 0.029(3) -0.012(3) -0.016(3) -0.017(3)
C01Q 0.059(5) 0.023(3) 0.036(4) -0.013(3) -0.013(3) -0.008(3)

loop_
_atom_type_symbol
_atom_type_description
_atom_type_scat_dispersion_real
_atom_type_scat_dispersion_imag
_atom_type_scat_source
C C 0.0033 0.0016 'International Tables Vol C Tables 4.2.6.8 and 6.1.1.4'
H H 0.0000 0.0000 'International Tables Vol C Tables 4.2.6.8 and 6.1.1.4'
Cu Cu 0.3201 1.2651 'International Tables Vol C Tables 4.2.6.8 and 6.1.1.4'
N N 0.0061 0.0033 'International Tables Vol C Tables 4.2.6.8 and 6.1.1.4'
O O 0.0106 0.0060 'International Tables Vol C Tables 4.2.6.8 and 6.1.1.4'
V V 0.3005 0.5294 'International Tables Vol C Tables 4.2.6.8 and 6.1.1.4'

loop_
_geom_angle_atom_site_label_1
_geom_angle_atom_site_label_2
_geom_angle_atom_site_label_3
_geom_angle
_geom_angle_site_symmetry_1
_geom_angle_site_symmetry_3
_geom_angle_publ_flag
O5 Cu1 V1 40.92(11) . . ?
O5 Cu1 O4 80.50(15) . . ?
O5 Cu1 O9 82.26(14) . . ?
O4 Cu1 V1 40.52(11) . . ?
O4 Cu1 O9 84.27(15) . . ?
O9 Cu1 V1 74.41(9) . . ?
N4 Cu1 V1 136.62(15) . . ?
N4 Cu1 O5 96.05(18) . . ?
N4 Cu1 O4 174.83(18) . . ?
N4 Cu1 O9 99.14(17) . . ?
N4 Cu1 N3 87.1(2) . . ?
N3 Cu1 V1 136.26(16) . . ?
N3 Cu1 O5 174.41(18) . . ?
N3 Cu1 O4 96.04(19) . . ?
N3 Cu1 O9 101.85(17) . . ?
O6 Cu2 V2 87.24(8) . . ?
O1 Cu2 V2 40.29(11) . . ?
O1 Cu2 O6 84.23(14) . . ?
O2 Cu2 V2 39.42(11) . . ?
O2 Cu2 O6 98.20(14) . . ?
O2 Cu2 O1 79.28(16) . . ?
N1 Cu2 V2 134.74(14) . . ?
N1 Cu2 O6 97.95(16) . . ?
N1 Cu2 O1 95.26(18) . . ?
N1 Cu2 O2 162.32(18) . . ?
N2 Cu2 V2 135.08(15) . . ?
N2 Cu2 O6 104.90(16) . . ?
N2 Cu2 O1 170.22(18) . . ?
N2 Cu2 O2 95.68(19) . . ?
N2 Cu2 N1 87.1(2) . . ?
O1 V2 Cu2 38.12(11) . . ?
O2 V2 Cu2 37.73(11) . . ?
O2 V2 O1 75.46(15) . . ?
O10 V2 Cu2 118.88(12) . . ?
O10 V2 O1 141.19(16) . . ?
O10 V2 O2 85.73(16) . . ?
O7 V2 Cu2 119.02(12) . . ?
O7 V2 O1 84.64(16) . . ?
O7 V2 O2 143.00(16) . . ?
O7 V2 O10 91.04(17) . . ?
O9 V2 Cu2 110.27(14) . . ?
O9 V2 O1 110.37(18) . . ?
O9 V2 O2 107.88(18) . . ?
O9 V2 O10 107.61(19) . . ?
O9 V2 O7 108.21(18) . . ?
O6 V1 Cu1 114.71(11) . . ?
O6 V1 O5 86.72(15) . . ?
O6 V1 O4 143.99(16) . . ?
O5 V1 Cu1 38.74(10) . . ?
O4 V1 Cu1 38.69(11) . . ?
O4 V1 O5 76.56(15) . . ?
O3 V1 Cu1 115.96(12) . . ?
O3 V1 O6 88.90(16) . . ?
O3 V1 O5 145.55(16) . . ?
O3 V1 O4 87.47(16) . . ?
O8 V1 Cu1 118.77(14) . . ?
O8 V1 O6 108.13(18) . . ?
O8 V1 O5 107.63(18) . . ?
O8 V1 O4 107.28(18) . . ?
O8 V1 O3 106.20(19) . . ?
V1 O6 Cu2 122.99(17) . . ?
C00M O6 Cu2 114.1(3) . . ?
C00M O6 V1 119.2(3) . . ?
Cu1 O5 V1 100.34(17) . . ?
C00R O5 Cu1 121.1(3) . . ?
C00R O5 V1 129.9(3) . . ?
Cu2 O1 V2 101.59(18) . . ?
C017 O1 Cu2 125.2(3) . . ?
C017 O1 V2 132.6(3) . . ?
Cu2 O2 V2 102.85(18) . . ?
C00U O2 Cu2 125.4(3) . . ?
C00U O2 V2 131.5(3) . . ?
Cu1 O4 V1 100.80(17) . . ?
C00X O4 Cu1 122.4(3) . . ?
C00X O4 V1 129.6(3) . . ?
C011 O10 V2 121.6(3) . . ?
C00Y O3 V1 122.5(3) . . ?
C00O O7 V2 121.7(3) . . ?
V2 O9 Cu1 169.4(2) . . ?
C00Z N1 Cu2 126.2(4) . . ?
C00Z N1 C01F 121.1(5) . . ?
C01F N1 Cu2 112.3(4) . . ?
C00V N4 Cu1 124.6(4) . . ?
C00V N4 C01E 121.8(5) . . ?
C01E N4 Cu1 113.6(4) . . ?
C00L N2 Cu2 110.4(4) . . ?
C00S N2 Cu2 125.2(4) . . ?
C00S N2 C00L 124.4(5) . . ?
C00J N3 Cu1 114.1(4) . . ?
C012 N3 Cu1 123.5(4) . . ?
C012 N3 C00J 121.5(5) . . ?
N3 C00J H00A 109.3 . . ?
N3 C00J H00B 109.3 . . ?
N3 C00J C01E 111.5(5) . . ?
H00A C00J H00B 108.0 . . ?
C01E C00J H00A 109.3 . . ?
C01E C00J H00B 109.3 . . ?
C00M C00K C00R 121.1(5) . . ?
C01C C00K C00M 119.1(5) . . ?
C01C C00K C00R 119.8(5) . . ?
N2 C00L H00C 109.9 . . ?
N2 C00L H00D 109.9 . . ?
N2 C00L C01F 108.9(4) . . ?
H00C C00L H00D 108.3 . . ?
C01F C00L H00C 109.9 . . ?
C01F C00L H00D 109.9 . . ?
O6 C00M C00K 123.2(5) . . ?
O6 C00M C014 118.5(5) . . ?
C014 C00M C00K 118.3(5) . . ?
C018 C00N H00N 120.3 . . ?
C018 C00N C01C 119.4(5) . . ?
C01C C00N H00N 120.3 . . ?
O7 C00O C00T 123.6(5) . . ?
O7 C00O C01K 117.9(5) . . ?
C01K C00O C00T 118.3(5) . . ?
C00Z C00P H00P 116.1 . . ?
C017 C00P H00P 116.1 . . ?
C017 C00P C00Z 127.9(5) . . ?
C00R C00Q H00Q 115.8 . . ?
C00R C00Q C00V 128.5(5) . . ?
C00V C00Q H00Q 115.8 . . ?
O5 C00R C00K 114.8(4) . . ?
O5 C00R C00Q 123.4(5) . . ?
C00Q C00R C00K 121.7(5) . . ?
N2 C00S C016 122.8(5) . . ?
N2 C00S C01A 120.4(5) . . ?
C016 C00S C01A 116.8(5) . . ?
C00O C00T C017 120.7(5) . . ?
C01B C00T C00O 119.0(5) . . ?
C01B C00T C017 120.2(5) . . ?
O2 C00U C010 116.3(5) . . ?
O2 C00U C016 121.6(5) . . ?
C016 C00U C010 122.0(5) . . ?
N4 C00V C00Q 121.7(5) . . ?
N4 C00V C01G 121.2(5) . . ?
C00Q C00V C01G 117.2(5) . . ?
C00Y C00W C00X 121.2(5) . . ?
C019 C00W C00X 120.6(5) . . ?
C019 C00W C00Y 118.2(5) . . ?
O4 C00X C00W 116.7(5) . . ?
O4 C00X C015 122.6(5) . . ?
C015 C00X C00W 120.7(5) . . ?
O3 C00Y C00W 123.3(5) . . ?
O3 C00Y C013 118.0(5) . . ?
C013 C00Y C00W 118.7(5) . . ?
N1 C00Z C00P 122.6(5) . . ?
N1 C00Z C01D 119.8(5) . . ?
C00P C00Z C01D 117.6(5) . . ?
C011 C010 C00U 121.0(5) . . ?
C01M C010 C00U 120.1(5) . . ?
C01M C010 C011 118.9(5) . . ?
O10 C011 C010 123.8(5) . . ?
O10 C011 C01L 117.7(5) . . ?
C01L C011 C010 118.5(6) . . ?
N3 C012 C015 123.2(5) . . ?
N3 C012 C01P 120.5(6) . . ?
C015 C012 C01P 116.3(5) . . ?
C00Y C013 H013 119.3 . . ?
C01N C013 C00Y 121.5(6) . . ?
C01N C013 H013 119.3 . . ?
C00M C014 H014 119.4 . . ?
C018 C014 C00M 121.2(5) . . ?
C018 C014 H014 119.4 . . ?
C00X C015 C012 128.3(6) . . ?
C00X C015 H015 115.8 . . ?
C012 C015 H015 115.8 . . ?
C00S C016 H016 115.6 . . ?
C00U C016 C00S 128.8(6) . . ?
C00U C016 H016 115.6 . . ?
O1 C017 C00P 122.8(5) . . ?
O1 C017 C00T 115.1(5) . . ?
C00P C017 C00T 122.1(5) . . ?
C00N C018 C014 120.6(5) . . ?
C00N C018 H018 119.7 . . ?
C014 C018 H018 119.7 . . ?
C00W C019 H019 118.9 . . ?
C01I C019 C00W 122.1(6) . . ?
C01I C019 H019 118.9 . . ?
C00S C01A H01A 109.5 . . ?
C00S C01A H01B 109.5 . . ?
C00S C01A H01C 109.5 . . ?
H01A C01A H01B 109.5 . . ?
H01A C01A H01C 109.5 . . ?
H01B C01A H01C 109.5 . . ?
C00T C01B H01D 119.5 . . ?
C01J C01B C00T 120.9(6) . . ?
C01J C01B H01D 119.5 . . ?
C00K C01C H01E 119.3 . . ?
C00N C01C C00K 121.3(5) . . ?
C00N C01C H01E 119.3 . . ?
C00Z C01D H01F 109.5 . . ?
C00Z C01D H01G 109.5 . . ?
C00Z C01D H01H 109.5 . . ?
H01F C01D H01G 109.5 . . ?
H01F C01D H01H 109.5 . . ?
H01G C01D H01H 109.5 . . ?
N4 C01E C00J 111.6(5) . . ?
N4 C01E H01I 109.3 . . ?
N4 C01E H01J 109.3 . . ?
C00J C01E H01I 109.3 . . ?
C00J C01E H01J 109.3 . . ?
H01I C01E H01J 108.0 . . ?
N1 C01F C00L 109.7(4) . . ?
N1 C01F H01K 109.7 . . ?
N1 C01F H01L 109.7 . . ?
C00L C01F H01K 109.7 . . ?
C00L C01F H01L 109.7 . . ?
H01K C01F H01L 108.2 . . ?
C00V C01G H01M 109.5 . . ?
C00V C01G H01N 109.5 . . ?
C00V C01G H01O 109.5 . . ?
H01M C01G H01N 109.5 . . ?
H01M C01G H01O 109.5 . . ?
H01N C01G H01O 109.5 . . ?
C01J C01H H01P 120.5 . . ?
C01J C01H C01K 119.0(6) . . ?
C01K C01H H01P 120.5 . . ?
C019 C01I H01Q 120.4 . . ?
C019 C01I C01N 119.2(6) . . ?
C01N C01I H01Q 120.4 . . ?
C01B C01J H01R 119.6 . . ?
C01H C01J C01B 120.7(6) . . ?
C01H C01J H01R 119.6 . . ?
C00O C01K H01S 119.0 . . ?
C01H C01K C00O 122.0(6) . . ?
C01H C01K H01S 119.0 . . ?
C011 C01L H01T 119.4 . . ?
C01Q C01L C011 121.3(6) . . ?
C01Q C01L H01T 119.4 . . ?
C010 C01M H01U 119.1 . . ?
C01O C01M C010 121.8(6) . . ?
C01O C01M H01U 119.1 . . ?
C013 C01N C01I 120.3(6) . . ?
C013 C01N H01V 119.9 . . ?
C01I C01N H01V 119.9 . . ?
C01M C01O H01W 120.3 . . ?
C01M C01O C01Q 119.5(6) . . ?
C01Q C01O H01W 120.3 . . ?
C012 C01P H01X 109.5 . . ?
C012 C01P H01Y 109.5 . . ?
C012 C01P H 109.5 . . ?
H01X C01P H01Y 109.5 . . ?
H01X C01P H 109.5 . . ?
H01Y C01P H 109.5 . . ?
C01L C01Q C01O 120.0(6) . . ?
C01L C01Q H01Z 120.0 . . ?
C01O C01Q H01Z 120.0 . . ?

loop_
_geom_bond_atom_site_label_1
_geom_bond_atom_site_label_2
_geom_bond_distance
_geom_bond_site_symmetry_2
_geom_bond_publ_flag
Cu1 V1 3.0451(10) . ?
Cu1 O5 1.937(4) . ?
Cu1 O4 1.938(4) . ?
Cu1 O9 2.368(4) . ?
Cu1 N4 1.905(5) . ?
Cu1 N3 1.907(5) . ?
Cu2 V2 3.0641(11) . ?
Cu2 O6 2.445(4) . ?
Cu2 O1 1.931(4) . ?
Cu2 O2 1.923(4) . ?
Cu2 N1 1.909(5) . ?
Cu2 N2 1.898(5) . ?
V2 O1 2.023(4) . ?
V2 O2 1.996(4) . ?
V2 O10 1.912(4) . ?
V2 O7 1.912(4) . ?
V2 O9 1.614(4) . ?
V1 O6 1.937(4) . ?
V1 O5 2.028(4) . ?
V1 O4 2.014(4) . ?
V1 O3 1.899(4) . ?
V1 O8 1.603(4) . ?
O6 C00M 1.351(7) . ?
O5 C00R 1.343(7) . ?
O1 C017 1.335(7) . ?
O2 C00U 1.329(7) . ?
O4 C00X 1.329(7) . ?
O10 C011 1.353(7) . ?
O3 C00Y 1.339(7) . ?
O7 C00O 1.338(7) . ?
N1 C00Z 1.296(8) . ?
N1 C01F 1.472(7) . ?
N4 C00V 1.299(8) . ?
N4 C01E 1.469(7) . ?
N2 C00L 1.458(7) . ?
N2 C00S 1.303(8) . ?
N3 C00J 1.473(7) . ?
N3 C012 1.295(8) . ?
C00J H00A 0.9900 . ?
C00J H00B 0.9900 . ?
C00J C01E 1.525(9) . ?
C00K C00M 1.418(8) . ?
C00K C00R 1.487(7) . ?
C00K C01C 1.406(8) . ?
C00L H00C 0.9900 . ?
C00L H00D 0.9900 . ?
C00L C01F 1.531(8) . ?
C00M C014 1.408(7) . ?
C00N H00N 0.9500 . ?
C00N C018 1.381(8) . ?
C00N C01C 1.388(8) . ?
C00O C00T 1.419(8) . ?
C00O C01K 1.396(8) . ?
C00P H00P 0.9500 . ?
C00P C00Z 1.443(8) . ?
C00P C017 1.374(8) . ?
C00Q H00Q 0.9500 . ?
C00Q C00R 1.363(8) . ?
C00Q C00V 1.447(8) . ?
C00S C016 1.425(8) . ?
C00S C01A 1.524(8) . ?
C00T C017 1.481(8) . ?
C00T C01B 1.401(8) . ?
C00U C010 1.476(8) . ?
C00U C016 1.377(8) . ?
C00V C01G 1.499(8) . ?
C00W C00X 1.470(8) . ?
C00W C00Y 1.424(8) . ?
C00W C019 1.407(8) . ?
C00X C015 1.372(8) . ?
C00Y C013 1.402(8) . ?
C00Z C01D 1.502(8) . ?
C010 C011 1.414(8) . ?
C010 C01M 1.395(9) . ?
C011 C01L 1.405(8) . ?
C012 C015 1.440(9) . ?
C012 C01P 1.514(8) . ?
C013 H013 0.9500 . ?
C013 C01N 1.375(9) . ?
C014 H014 0.9500 . ?
C014 C018 1.383(8) . ?
C015 H015 0.9500 . ?
C016 H016 0.9500 . ?
C018 H018 0.9500 . ?
C019 H019 0.9500 . ?
C019 C01I 1.373(9) . ?
C01A H01A 0.9800 . ?
C01A H01B 0.9800 . ?
C01A H01C 0.9800 . ?
C01B H01D 0.9500 . ?
C01B C01J 1.384(9) . ?
C01C H01E 0.9500 . ?
C01D H01F 0.9800 . ?
C01D H01G 0.9800 . ?
C01D H01H 0.9800 . ?
C01E H01I 0.9900 . ?
C01E H01J 0.9900 . ?
C01F H01K 0.9900 . ?
C01F H01L 0.9900 . ?
C01G H01M 0.9800 . ?
C01G H01N 0.9800 . ?
C01G H01O 0.9800 . ?
C01H H01P 0.9500 . ?
C01H C01J 1.380(9) . ?
C01H C01K 1.393(9) . ?
C01I H01Q 0.9500 . ?
C01I C01N 1.398(9) . ?
C01J H01R 0.9500 . ?
C01K H01S 0.9500 . ?
C01L H01T 0.9500 . ?
C01L C01Q 1.385(10) . ?
C01M H01U 0.9500 . ?
C01M C01O 1.381(9) . ?
C01N H01V 0.9500 . ?
C01O H01W 0.9500 . ?
C01O C01Q 1.389(10) . ?
C01P H01X 0.9800 . ?
C01P H01Y 0.9800 . ?
C01P H 0.9800 . ?
C01Q H01Z 0.9500 . ?

loop_
_geom_torsion_atom_site_label_1
_geom_torsion_atom_site_label_2
_geom_torsion_atom_site_label_3
_geom_torsion_atom_site_label_4
_geom_torsion
_geom_torsion_site_symmetry_1
_geom_torsion_site_symmetry_2
_geom_torsion_site_symmetry_3
_geom_torsion_site_symmetry_4
_geom_torsion_publ_flag
Cu1 V1 O3 C00Y -68.0(4) . . . . ?
Cu1 O5 C00R C00K -166.1(3) . . . . ?
Cu1 O5 C00R C00Q 16.1(7) . . . . ?
Cu1 O4 C00X C00W 164.5(4) . . . . ?
Cu1 O4 C00X C015 -14.7(7) . . . . ?
Cu1 N4 C00V C00Q -4.6(7) . . . . ?
Cu1 N4 C00V C01G 175.3(4) . . . . ?
Cu1 N4 C01E C00J -16.3(6) . . . . ?
Cu1 N3 C00J C01E -5.9(6) . . . . ?
Cu1 N3 C012 C015 6.9(8) . . . . ?
Cu1 N3 C012 C01P -171.4(5) . . . . ?
Cu2 V2 O9 Cu1 33.9(13) . . . . ?
Cu2 O6 C00M C00K 108.9(5) . . . . ?
Cu2 O6 C00M C014 -68.9(5) . . . . ?
Cu2 O1 C017 C00P 3.0(7) . . . . ?
Cu2 O1 C017 C00T -175.9(3) . . . . ?
Cu2 O2 C00U C010 178.1(4) . . . . ?
Cu2 O2 C00U C016 -2.2(8) . . . . ?
Cu2 N1 C00Z C00P 4.5(8) . . . . ?
Cu2 N1 C00Z C01D -175.8(4) . . . . ?
Cu2 N1 C01F C00L -15.4(5) . . . . ?
Cu2 N2 C00L C01F -36.3(5) . . . . ?
Cu2 N2 C00S C016 -5.2(8) . . . . ?
Cu2 N2 C00S C01A 175.8(4) . . . . ?
V2 Cu2 N2 C00L -175.7(3) . . . . ?
V2 Cu2 N2 C00S 5.8(6) . . . . ?
V2 O1 C017 C00P -166.3(4) . . . . ?
V2 O1 C017 C00T 14.9(7) . . . . ?
V2 O2 C00U C010 -8.2(7) . . . . ?
V2 O2 C00U C016 171.5(4) . . . . ?
V2 O10 C011 C010 -41.1(7) . . . . ?
V2 O10 C011 C01L 140.5(5) . . . . ?
V2 O7 C00O C00T 48.0(7) . . . . ?
V2 O7 C00O C01K -135.1(4) . . . . ?
V1 O6 C00M C00K -49.9(6) . . . . ?
V1 O6 C00M C014 132.4(4) . . . . ?
V1 O5 C00R C00K -25.1(6) . . . . ?
V1 O5 C00R C00Q 157.1(4) . . . . ?
V1 O4 C00X C00W 20.1(7) . . . . ?
V1 O4 C00X C015 -159.1(4) . . . . ?
V1 O3 C00Y C00W 42.1(7) . . . . ?
V1 O3 C00Y C013 -140.4(4) . . . . ?
O6 Cu2 N2 C00L -74.4(4) . . . . ?
O6 Cu2 N2 C00S 107.1(5) . . . . ?
O6 V1 O3 C00Y 174.9(4) . . . . ?
O6 C00M C014 C018 178.1(5) . . . . ?
O5 V1 O3 C00Y -102.5(4) . . . . ?
O1 V2 O9 Cu1 -6.9(13) . . . . ?
O2 Cu2 N2 C00L -174.4(3) . . . . ?
O2 Cu2 N2 C00S 7.1(5) . . . . ?
O2 V2 O9 Cu1 73.8(12) . . . . ?
O2 C00U C010 C011 27.7(8) . . . . ?
O2 C00U C010 C01M -153.2(6) . . . . ?
O2 C00U C016 C00S 6.7(10) . . . . ?
O4 V1 O3 C00Y -41.0(4) . . . . ?
O4 C00X C015 C012 -2.3(10) . . . . ?
O10 V2 O9 Cu1 165.0(12) . . . . ?
O10 C011 C01L C01Q -178.9(6) . . . . ?
O3 C00Y C013 C01N -178.8(5) . . . . ?
O7 V2 O9 Cu1 -97.9(12) . . . . ?
O7 C00O C00T C017 -3.4(8) . . . . ?
O7 C00O C00T C01B 177.3(5) . . . . ?
O7 C00O C01K C01H -177.8(5) . . . . ?
N1 Cu2 N2 C00L 23.1(4) . . . . ?
N1 Cu2 N2 C00S -155.4(5) . . . . ?
O8 V1 O3 C00Y 66.3(4) . . . . ?
N2 C00L C01F N1 33.2(6) . . . . ?
N2 C00S C016 C00U -2.8(10) . . . . ?
N3 C00J C01E N4 14.1(7) . . . . ?
N3 C012 C015 C00X 6.9(10) . . . . ?
C00J N3 C012 C015 175.5(5) . . . . ?
C00J N3 C012 C01P -2.8(9) . . . . ?
C00K C00M C014 C018 0.3(8) . . . . ?
C00L N2 C00S C016 176.5(5) . . . . ?
C00L N2 C00S C01A -2.5(8) . . . . ?
C00M C00K C00R O5 33.7(7) . . . . ?
C00M C00K C00R C00Q -148.4(5) . . . . ?
C00M C00K C01C C00N -0.2(8) . . . . ?
C00M C014 C018 C00N -1.1(8) . . . . ?
C00O C00T C017 O1 -27.1(7) . . . . ?
C00O C00T C017 C00P 154.0(5) . . . . ?
C00O C00T C01B C01J 0.0(9) . . . . ?
C00R C00K C00M O6 4.0(8) . . . . ?
C00R C00K C00M C014 -178.2(5) . . . . ?
C00R C00K C01C C00N 178.4(5) . . . . ?
C00R C00Q C00V N4 -10.5(9) . . . . ?
C00R C00Q C00V C01G 169.6(6) . . . . ?
C00S N2 C00L C01F 142.2(5) . . . . ?
C00T C00O C01K C01H -0.7(9) . . . . ?
C00T C01B C01J C01H 0.0(10) . . . . ?
C00U C010 C011 O10 -3.3(9) . . . . ?
C00U C010 C011 C01L 175.1(5) . . . . ?
C00U C010 C01M C01O -176.7(6) . . . . ?
C00V N4 C01E C00J 161.6(5) . . . . ?
C00V C00Q C00R O5 3.7(9) . . . . ?
C00V C00Q C00R C00K -174.0(5) . . . . ?
C00W C00X C015 C012 178.6(6) . . . . ?
C00W C00Y C013 C01N -1.2(9) . . . . ?
C00W C019 C01I C01N -0.2(10) . . . . ?
C00X C00W C00Y O3 0.7(8) . . . . ?
C00X C00W C00Y C013 -176.8(5) . . . . ?
C00X C00W C019 C01I 177.5(6) . . . . ?
C00Y C00W C00X O4 -31.5(8) . . . . ?
C00Y C00W C00X C015 147.8(6) . . . . ?
C00Y C00W C019 C01I -1.1(9) . . . . ?
C00Y C013 C01N C01I -0.1(10) . . . . ?
C00Z N1 C01F C00L 171.7(5) . . . . ?
C00Z C00P C017 O1 -0.2(9) . . . . ?
C00Z C00P C017 C00T 178.6(5) . . . . ?
C010 C00U C016 C00S -173.6(6) . . . . ?
C010 C011 C01L C01Q 2.6(10) . . . . ?
C010 C01M C01O C01Q 0.8(11) . . . . ?
C011 C010 C01M C01O 2.4(10) . . . . ?
C011 C01L C01Q C01O 0.6(11) . . . . ?
C012 N3 C00J C01E -175.5(5) . . . . ?
C016 C00U C010 C011 -152.0(6) . . . . ?
C016 C00U C010 C01M 27.1(9) . . . . ?
C017 C00P C00Z N1 -3.9(9) . . . . ?
C017 C00P C00Z C01D 176.4(6) . . . . ?
C017 C00T C01B C01J -179.3(6) . . . . ?
C018 C00N C01C C00K -0.5(9) . . . . ?
C019 C00W C00X O4 150.0(5) . . . . ?
C019 C00W C00X C015 -30.8(8) . . . . ?
C019 C00W C00Y O3 179.3(5) . . . . ?
C019 C00W C00Y C013 1.8(8) . . . . ?
C019 C01I C01N C013 0.8(10) . . . . ?
C01A C00S C016 C00U 176.3(6) . . . . ?
C01B C00T C017 O1 152.2(5) . . . . ?
C01B C00T C017 C00P -26.7(8) . . . . ?
C01C C00K C00M O6 -177.4(5) . . . . ?
C01C C00K C00M C014 0.3(8) . . . . ?
C01C C00K C00R O5 -144.8(5) . . . . ?
C01C C00K C00R C00Q 33.1(8) . . . . ?
C01C C00N C018 C014 1.2(9) . . . . ?
C01E N4 C00V C00Q 177.7(5) . . . . ?
C01E N4 C00V C01G -2.4(8) . . . . ?
C01F N1 C00Z C00P 176.3(5) . . . . ?
C01F N1 C00Z C01D -4.0(8) . . . . ?
C01J C01H C01K C00O 0.7(9) . . . . ?
C01K C00O C00T C017 179.7(5) . . . . ?
C01K C00O C00T C01B 0.4(8) . . . . ?
C01K C01H C01J C01B -0.3(10) . . . . ?
C01M C010 C011 O10 177.6(5) . . . . ?
C01M C010 C011 C01L -4.0(9) . . . . ?
C01M C01O C01Q C01L -2.3(11) . . . . ?
C01P C012 C015 C00X -174.8(6) . . . . ?

loop_
_twin_individual_id
_twin_individual_mass_fraction_refined
_oxdiff_twin_reflns_isolated
_oxdiff_twin_reflns_overlapped
_twin_individual_twin_lattice_type
_twin_individual_twin_matrix_11
_twin_individual_twin_matrix_12
_twin_individual_twin_matrix_13
_twin_individual_twin_matrix_21
_twin_individual_twin_matrix_22
_twin_individual_twin_matrix_23
_twin_individual_twin_matrix_31
_twin_individual_twin_matrix_32
_twin_individual_twin_matrix_33
1 0.9960(5) 20258 26235 ref 1.0000 0.0000 0.0000 0.0000 1.0000 0.0000 0.0000 0.0000 1.0000
2 0.0040(5) 20285 26235 nmt -1.0000 -0.0001 0.0000 -0.8778 0.9999 -0.0215 -0.0008 0.0015 -0.9999
